data_9008409
loop_
_publ_author_name
'Hesse, K. F.'
'Liebau, F.'
'Merlino, S.'

_publ_section_title
;Crystal structure of rhodesite, HK1-xNax+2yCa2-y(lB,3,22)(Si8O19)*(6-z)H2O,
 from three localities and its relation to other silicates with dreier double
 layers Locality: Trinity County, California, USA
;
_journal_name_full 'Zeitschrift fur Kristallographie'
_journal_page_first 25
_journal_page_last 48
_journal_paper_doi 10.1524/zkri.1992.199.1-2.25
_journal_volume 199
_journal_year 1992
_chemical_compound_source 'Trinity County, California, USA'
_chemical_formula_sum 'Ca0.494 H12 K0.255 O17.944 Si6'
_chemical_name_mineral Rhodesite
_space_group_IT_number 51
_symmetry_space_group_name_Hall '-P 2 2a'
_symmetry_space_group_name_H-M 'P m a m'
_cell_angle_alpha 90
_cell_angle_beta 90
_cell_angle_gamma 90
_cell_formula_units_Z 2
_cell_length_a 23.4439
_cell_length_b 6.553
_cell_length_c 7.055
_cell_volume 1083.845
_database_code_amcsd 0011014
_exptl_crystal_density_diffrn 1.524
_cod_original_formula_sum 'K.255 Ca.494 Si6 O17.944 H12'
_cod_database_code 9008409

loop_
_space_group_symop_operation_xyz
x,y,z
x,y,-z
-x,-y,z
1/2-x,y,z
1/2+x,-y,-z
1/2+x,-y,z
1/2-x,y,-z
-x,-y,-z

loop_
_atom_site_label
_atom_site_fract_x
_atom_site_fract_y
_atom_site_fract_z
_atom_site_occupancy
_atom_site_U_iso_or_equiv
_atom_site_type_symbol
_atom_site_attached_hydrogens
K 0.25000 0.44600 0.00000 0.25500 0.03300 K 0
Ca1 0.00000 0.50000 0.00000 0.24600 0.01500 Ca 0
Ca2 0.00000 0.50000 0.50000 0.24800 0.01000 Ca 0
Si1 0.11680 0.28910 0.22000 1.00000 0.00700 Si 0
Si2 0.18360 0.54270 0.50000 0.50000 0.00600 Si 0
Si3 0.10220 0.93030 0.50000 0.50000 0.00600 Si 0
O1 0.05920 0.40760 0.24760 1.00000 0.01300 O 0
O2 0.17180 0.40770 0.31140 1.00000 0.01600 O 0
O3 0.11640 0.06290 0.31440 1.00000 0.02600 O 0
O4 0.13450 0.25730 0.00000 0.50000 0.00700 O 0
O5 0.14650 0.74180 0.50000 0.50000 0.01400 O 0
O6 0.03780 0.85430 0.50000 0.50000 0.02300 O 0
O7 0.25000 0.60810 0.50000 0.25000 0.00700 O 0
Wat8 0.03900 0.83990 0.00000 0.55200 0.08800 O 2
Wat9 0.33120 0.78010 0.00000 0.51700 0.06400 O 2
Wat10 0.25000 0.02470 0.18950 0.27800 0.06500 O 2

loop_
_cod_changelog_entry_id
_cod_changelog_entry_author
_cod_changelog_entry_date
_cod_changelog_entry_text
1
;cod-tools version 3.8.0
Id: cif_guess_AMCSD_atom_types 9581 2023-05-17 12:35:41Z saulius
;
2023-05-18T11:40:04+03:00
;Derived atom types and hydrogen counts
from atom names that follow the AMCSD naming convention
(Wat == water, O-H == hydroxyl).
;

loop_
_cod_related_entry_id
_cod_related_entry_database
_cod_related_entry_code
1 AMCSD 0011014
